data_1504053
loop_
_publ_author_name
'Snead, David R.'
'Ghiviriga, Ion'
'Abboud, Khalil A.'
'Hong, Sukwon'

_publ_section_title
;
 A new route to acyclic diaminocarbenes via lithium-halogen exchange.
;
_journal_issue 15
_journal_name_full 'Organic letters'
_journal_page_first 3274
_journal_page_last 3277
_journal_paper_doi 10.1021/ol9013156
_journal_volume 11
_journal_year 2009
_chemical_formula_sum 'C13 H22 Cl Ir N2'
_chemical_formula_weight 433.98
_chemical_name_systematic
; 
 ? 
;
_space_group_IT_number 19
_symmetry_cell_setting orthorhombic
_symmetry_space_group_name_Hall 'P 2ac 2ab'
_symmetry_space_group_name_H-M 'P 21 21 21'
_atom_sites_solution_hydrogens geom
_atom_sites_solution_primary direct
_atom_sites_solution_secondary difmap
_audit_creation_method SHELXL-97
_audit_update_record
;
2008-10-09 # Formatted by publCIF
;
_cell_angle_alpha 90.00
_cell_angle_beta 90.00
_cell_angle_gamma 90.00
_cell_formula_units_Z 4
_cell_length_a 7.2770(15)
_cell_length_b 12.449(3)
_cell_length_c 15.738(3)
_cell_measurement_reflns_used 65
_cell_measurement_temperature 173(2)
_cell_measurement_theta_max 28.0
_cell_measurement_theta_min 2.0
_cell_volume 1425.7(5)
_computing_cell_refinement 'Bruker SMART v5.624 & SAINT 6.36a (Bruker 1998)'
_computing_data_collection 'Bruker SMART v5.624 (Bruker 1998)'
_computing_data_reduction 'Bruker SHELXTL v6.14 (Bruker 2000)'
_computing_molecular_graphics 'Bruker SHELXTL v6.14'
_computing_publication_material 'Bruker SHELXTL v6.14'
_computing_structure_refinement 'Bruker SHELXTL v6.14'
_computing_structure_solution 'Bruker SHELXTL v6.14'
_diffrn_ambient_temperature 173(2)
_diffrn_measured_fraction_theta_full 0.999
_diffrn_measured_fraction_theta_max 0.999
_diffrn_measurement_device_type 'SMART CCD area detector'
_diffrn_measurement_method '\w scans'
_diffrn_radiation_monochromator graphite
_diffrn_radiation_source 'fine-focus sealed tube'
_diffrn_radiation_type MoK\a
_diffrn_radiation_wavelength 0.71073
_diffrn_reflns_av_R_equivalents 0.0628
_diffrn_reflns_av_sigmaI/netI 0.0523
_diffrn_reflns_limit_h_max 9
_diffrn_reflns_limit_h_min -9
_diffrn_reflns_limit_k_max 16
_diffrn_reflns_limit_k_min -16
_diffrn_reflns_limit_l_max 12
_diffrn_reflns_limit_l_min -20
_diffrn_reflns_number 9737
_diffrn_reflns_theta_full 27.50
_diffrn_reflns_theta_max 27.50
_diffrn_reflns_theta_min 2.09
_diffrn_standards_decay_% 1
_diffrn_standards_number 0
_exptl_absorpt_coefficient_mu 9.534
_exptl_absorpt_correction_T_max 0.9107
_exptl_absorpt_correction_T_min 0.2515
_exptl_absorpt_correction_type integration
_exptl_absorpt_process_details 'based on measured indexed crystal faces, Bruker SHELXTL  v6.12 (Bruker 1998)'
_exptl_crystal_colour yellow
_exptl_crystal_density_diffrn 2.022
_exptl_crystal_density_method 'not measured'
_exptl_crystal_description needles
_exptl_crystal_F_000 832
_exptl_crystal_size_max 0.20
_exptl_crystal_size_mid 0.02
_exptl_crystal_size_min 0.01
_refine_diff_density_max 1.197
_refine_diff_density_min -0.918
_refine_diff_density_rms 0.145
_refine_ls_abs_structure_details 'Flack H D (1983), Acta Cryst. A39, 876-881'
_refine_ls_abs_structure_Flack -0.021(13)
_refine_ls_extinction_method none
_refine_ls_goodness_of_fit_ref 1.046
_refine_ls_hydrogen_treatment constr
_refine_ls_matrix_type full
_refine_ls_number_parameters 154
_refine_ls_number_reflns 3271
_refine_ls_number_restraints 0
_refine_ls_restrained_S_all 1.046
_refine_ls_R_factor_all 0.0320
_refine_ls_R_factor_gt 0.0296
_refine_ls_shift/su_max 0.000
_refine_ls_shift/su_mean 0.000
_refine_ls_structure_factor_coef Fsqd
_refine_ls_weighting_details 'calc w=1/[\s^2^(Fo^2^)+(0.0302P)^2^] where P=(Fo^2^+2Fc^2^)/3'
_refine_ls_weighting_scheme calc
_refine_ls_wR_factor_gt 0.0652
_refine_ls_wR_factor_ref 0.0659
_reflns_number_gt 3128
_reflns_number_total 3271
_reflns_threshold_expression I>2\s(I)
_cod_data_source_file ol9013156_si_004.cif
_cod_data_source_block ds18
_cod_depositor_comments
;
The following automatic conversions were performed:

'_symmetry_cell_setting' value 'Orthorhombic' changed to
'orthorhombic' according to
/home/saulius/struct/CIF-dictionaries/cif_core.dic dictionary named
'cif_core.dic' version 2.4.2 from 2011-04-26.

Automatic conversion script
Id: cif_fix_values 1715 2011-07-08 13:25:40Z adriana 
;
_cod_original_sg_symbol_H-M P212121
_cod_database_code 1504053

loop_
_symmetry_equiv_pos_as_xyz
'x, y, z'
'-x+1/2, -y, z+1/2'
'-x, y+1/2, -z+1/2'
'x+1/2, -y+1/2, -z'

loop_
_atom_site_label
_atom_site_type_symbol
_atom_site_fract_x
_atom_site_fract_y
_atom_site_fract_z
_atom_site_U_iso_or_equiv
_atom_site_adp_type
_atom_site_occupancy
_atom_site_symmetry_multiplicity
_atom_site_calc_flag
_atom_site_refinement_flags
Ir1 Ir 0.19713(3) 0.484793(18) 0.573175(15) 0.02087(7) Uani 1 1 d .
Cl1 Cl 0.3452(2) 0.59528(15) 0.67372(12) 0.0315(4) Uani 1 1 d .
N1 N -0.0769(8) 0.4116(5) 0.7047(4) 0.0311(13) Uani 1 1 d .
N2 N 0.1670(8) 0.3125(4) 0.7054(4) 0.0277(13) Uani 1 1 d .
C1 C 0.1485(10) 0.3619(6) 0.4833(4) 0.0288(17) Uani 1 1 d .
H1A H 0.1282 0.2896 0.5094 0.035 Uiso 1 1 calc R
C2 C -0.0054(10) 0.4304(6) 0.4887(4) 0.0309(16) Uani 1 1 d .
H2A H -0.1136 0.3969 0.5175 0.037 Uiso 1 1 calc R
C3 C -0.0560(11) 0.5136(6) 0.4252(5) 0.0456(19) Uani 1 1 d .
H3A H -0.1617 0.5550 0.4475 0.055 Uiso 1 1 calc R
H3B H -0.0971 0.4770 0.3726 0.055 Uiso 1 1 calc R
C4 C 0.0945(15) 0.5910(9) 0.4025(7) 0.067(3) Uani 1 1 d .
H4A H 0.0395 0.6623 0.3912 0.080 Uiso 1 1 calc R
H4B H 0.1544 0.5665 0.3495 0.080 Uiso 1 1 calc R
C5 C 0.2396(12) 0.6027(7) 0.4711(5) 0.042(2) Uani 1 1 d .
H5A H 0.2604 0.6780 0.4910 0.050 Uiso 1 1 calc R
C6 C 0.3922(12) 0.5367(7) 0.4756(5) 0.0401(19) Uani 1 1 d .
H6A H 0.5039 0.5731 0.4990 0.048 Uiso 1 1 calc R
C7 C 0.4354(15) 0.4421(8) 0.4173(6) 0.063(3) Uani 1 1 d .
H7A H 0.4637 0.4701 0.3599 0.076 Uiso 1 1 calc R
H7B H 0.5468 0.4054 0.4387 0.076 Uiso 1 1 calc R
C8 C 0.2825(12) 0.3612(6) 0.4102(5) 0.0386(18) Uani 1 1 d .
H8A H 0.3372 0.2886 0.4058 0.046 Uiso 1 1 calc R
H8B H 0.2140 0.3749 0.3570 0.046 Uiso 1 1 calc R
C9 C 0.0845(9) 0.3968(5) 0.6683(4) 0.0221(14) Uani 1 1 d .
C10 C -0.1206(10) 0.3325(6) 0.7710(5) 0.0331(16) Uani 1 1 d .
H10A H -0.2329 0.2914 0.7567 0.040 Uiso 1 1 calc R
H10B H -0.1374 0.3675 0.8270 0.040 Uiso 1 1 calc R
C11 C 0.0496(10) 0.2605(5) 0.7704(5) 0.0305(15) Uani 1 1 d .
H11A H 0.1105 0.2597 0.8267 0.037 Uiso 1 1 calc R
H11B H 0.0180 0.1860 0.7540 0.037 Uiso 1 1 calc R
C12 C -0.2135(8) 0.4899(6) 0.6792(4) 0.0345(15) Uani 1 1 d .
H12A H -0.1623 0.5363 0.6348 0.052 Uiso 1 1 calc R
H12B H -0.2483 0.5337 0.7284 0.052 Uiso 1 1 calc R
H12C H -0.3222 0.4527 0.6572 0.052 Uiso 1 1 calc R
C13 C 0.3442(10) 0.2682(6) 0.6839(5) 0.0365(18) Uani 1 1 d .
H13A H 0.4021 0.3126 0.6400 0.055 Uiso 1 1 calc R
H13B H 0.3285 0.1949 0.6624 0.055 Uiso 1 1 calc R
H13C H 0.4223 0.2669 0.7346 0.055 Uiso 1 1 calc R

loop_
_atom_site_aniso_label
_atom_site_aniso_U_11
_atom_site_aniso_U_22
_atom_site_aniso_U_33
_atom_site_aniso_U_23
_atom_site_aniso_U_13
_atom_site_aniso_U_12
Ir1 0.01903(11) 0.02403(11) 0.01955(11) -0.00013(9) -0.00042(10) -0.00036(9)
Cl1 0.0252(9) 0.0362(9) 0.0331(10) -0.0128(7) -0.0035(7) -0.0002(7)
N1 0.024(3) 0.036(3) 0.033(3) 0.002(3) 0.006(3) 0.001(2)
N2 0.024(3) 0.031(3) 0.028(3) 0.009(2) 0.005(2) 0.007(2)
C1 0.037(5) 0.038(4) 0.012(3) 0.000(3) 0.002(3) -0.006(3)
C2 0.028(4) 0.043(4) 0.022(3) 0.001(3) -0.005(3) -0.005(3)
C3 0.045(4) 0.040(4) 0.051(5) 0.006(5) -0.020(4) -0.006(3)
C4 0.062(7) 0.077(7) 0.061(7) 0.029(5) -0.020(5) -0.025(5)
C5 0.046(6) 0.040(4) 0.039(5) 0.017(4) -0.001(4) -0.016(3)
C6 0.040(4) 0.048(5) 0.032(4) 0.003(4) 0.002(3) -0.022(4)
C7 0.069(7) 0.071(6) 0.050(6) -0.024(5) 0.034(5) -0.026(5)
C8 0.051(5) 0.034(4) 0.031(4) -0.002(3) 0.005(4) 0.000(3)
C9 0.015(3) 0.029(4) 0.023(3) -0.008(3) -0.002(3) 0.001(3)
C10 0.034(4) 0.035(4) 0.031(4) -0.007(3) 0.017(3) -0.008(3)
C11 0.031(4) 0.034(4) 0.026(4) 0.000(3) -0.004(3) -0.009(3)
C12 0.024(3) 0.034(4) 0.045(4) -0.005(3) 0.000(3) 0.009(4)
C13 0.038(4) 0.037(4) 0.034(4) 0.005(3) 0.005(3) 0.009(3)

loop_
_atom_type_symbol
_atom_type_description
_atom_type_scat_dispersion_real
_atom_type_scat_dispersion_imag
_atom_type_scat_source
C C 0.0033 0.0016 'International Tables Vol C Tables 4.2.6.8 and 6.1.1.4'
H H 0.0000 0.0000 'International Tables Vol C Tables 4.2.6.8 and 6.1.1.4'
N N 0.0061 0.0033 'International Tables Vol C Tables 4.2.6.8 and 6.1.1.4'
Cl Cl 0.1484 0.1585 'International Tables Vol C Tables 4.2.6.8 and 6.1.1.4'
Ir Ir -1.4442 7.9887 'International Tables Vol C Tables 4.2.6.8 and 6.1.1.4'

loop_
_geom_angle_atom_site_label_1
_geom_angle_atom_site_label_2
_geom_angle_atom_site_label_3
_geom_angle
C9 Ir1 C2 90.5(3)
C9 Ir1 C1 92.0(3)
C2 Ir1 C1 39.1(3)
C9 Ir1 C6 160.0(3)
C2 Ir1 C6 96.1(3)
C1 Ir1 C6 81.5(3)
C9 Ir1 C5 163.2(3)
C2 Ir1 C5 81.4(3)
C1 Ir1 C5 91.0(3)
C6 Ir1 C5 36.8(3)
C9 Ir1 Cl1 90.25(19)
C2 Ir1 Cl1 159.2(2)
C1 Ir1 Cl1 161.5(2)
C6 Ir1 Cl1 90.1(2)
C5 Ir1 Cl1 92.1(2)
C9 N1 C12 125.8(6)
C9 N1 C10 114.0(6)
C12 N1 C10 119.9(6)
C9 N2 C13 126.6(6)
C9 N2 C11 112.6(6)
C13 N2 C11 120.7(5)
C2 C1 C8 124.3(7)
C2 C1 Ir1 69.8(4)
C8 C1 Ir1 114.0(5)
C2 C1 H1A 113.7
C8 C1 H1A 113.7
Ir1 C1 H1A 113.7
C1 C2 C3 125.3(7)
C1 C2 Ir1 71.0(4)
C3 C2 Ir1 112.1(5)
C1 C2 H2A 113.6
C3 C2 H2A 113.6
Ir1 C2 H2A 113.6
C2 C3 C4 115.2(7)
C2 C3 H3A 108.5
C4 C3 H3A 108.5
C2 C3 H3B 108.5
C4 C3 H3B 108.5
H3A C3 H3B 107.5
C3 C4 C5 113.5(7)
C3 C4 H4A 108.9
C5 C4 H4A 108.9
C3 C4 H4B 108.9
C5 C4 H4B 108.9
H4A C4 H4B 107.7
C6 C5 C4 122.6(9)
C6 C5 Ir1 71.3(4)
C4 C5 Ir1 111.0(5)
C6 C5 H5A 114.7
C4 C5 H5A 114.7
Ir1 C5 H5A 114.7
C5 C6 C7 126.4(8)
C5 C6 Ir1 72.0(5)
C7 C6 Ir1 109.1(5)
C5 C6 H6A 113.8
C7 C6 H6A 113.8
Ir1 C6 H6A 113.8
C8 C7 C6 114.1(7)
C8 C7 H7A 108.7
C6 C7 H7A 108.7
C8 C7 H7B 108.7
C6 C7 H7B 108.7
H7A C7 H7B 107.6
C7 C8 C1 114.6(6)
C7 C8 H8A 108.6
C1 C8 H8A 108.6
C7 C8 H8B 108.6
C1 C8 H8B 108.6
H8A C8 H8B 107.6
N1 C9 N2 108.6(6)
N1 C9 Ir1 127.2(5)
N2 C9 Ir1 124.2(5)
N1 C10 C11 102.3(6)
N1 C10 H10A 111.3
C11 C10 H10A 111.3
N1 C10 H10B 111.3
C11 C10 H10B 111.3
H10A C10 H10B 109.2
N2 C11 C10 102.4(5)
N2 C11 H11A 111.3
C10 C11 H11A 111.3
N2 C11 H11B 111.3
C10 C11 H11B 111.3
H11A C11 H11B 109.2
N1 C12 H12A 109.5
N1 C12 H12B 109.5
H12A C12 H12B 109.5
N1 C12 H12C 109.5
H12A C12 H12C 109.5
H12B C12 H12C 109.5
N2 C13 H13A 109.5
N2 C13 H13B 109.5
H13A C13 H13B 109.5
N2 C13 H13C 109.5
H13A C13 H13C 109.5
H13B C13 H13C 109.5

loop_
_geom_bond_atom_site_label_1
_geom_bond_atom_site_label_2
_geom_bond_distance
Ir1 C9 2.028(7)
Ir1 C2 2.097(7)
Ir1 C1 2.113(7)
Ir1 C6 2.189(7)
Ir1 C5 2.197(7)
Ir1 Cl1 2.3570(17)
N1 C9 1.320(9)
N1 C12 1.449(8)
N1 C10 1.470(9)
N2 C9 1.343(9)
N2 C13 1.443(9)
N2 C11 1.482(9)
C1 C2 1.410(11)
C1 C8 1.508(10)
C1 H1A 1.0000
C2 C3 1.486(10)
C2 H2A 1.0000
C3 C4 1.502(12)
C3 H3A 0.9900
C3 H3B 0.9900
C4 C5 1.517(13)
C4 H4A 0.9900
C4 H4B 0.9900
C5 C6 1.383(12)
C5 H5A 1.0000
C6 C7 1.526(12)
C6 H6A 1.0000
C7 C8 1.506(12)
C7 H7A 0.9900
C7 H7B 0.9900
C8 H8A 0.9900
C8 H8B 0.9900
C10 C11 1.529(10)
C10 H10A 0.9900
C10 H10B 0.9900
C11 H11A 0.9900
C11 H11B 0.9900
C12 H12A 0.9800
C12 H12B 0.9800
C12 H12C 0.9800
C13 H13A 0.9800
C13 H13B 0.9800
C13 H13C 0.9800
